data_4341106
loop_
_publ_author_name
'Yadav, Munendra'
'Mereacre, Valeriu'
'Lebedkin, Sergei'
'Kappes, Manfred M.'
'Powell, Annie K.'
'Roesky, Peter W.'

_publ_contact_author
;
      Prof. Dr. Peter W. Roesky
      Karlsruher Institut fuer Technologie (KIT)
      Institut fuer Anorganische Chemie
      Lehrstuhl fuer Anorganische Funktionsmaterialien
      Engesserstr. 15, Geb. 30.45
      76131 Karlsruhe 
      Bundesrepublik Deutschland
;
_publ_section_title
;
 Mononuclear and tetranuclear compounds of yttrium and dysprosium ligated
 by a salicylic schiff-base derivative: synthesis, photoluminescence, and
 magnetism.
;
_journal_issue 3
_journal_name_full 'Inorganic chemistry'
_journal_page_first 773
_journal_page_last 781
_journal_paper_doi 10.1021/ic5014957
_journal_volume 54
_journal_year 2015
_chemical_formula_moiety '(C40 H40 Dy N4 O16),3(C H4 O),(H2 O),(c2 H8 N O)'
_chemical_formula_sum 'C45 H62 Dy N5 O21'
_chemical_formula_weight 1171.49
_chemical_name_systematic
;
 ?
;
_space_group_crystal_system monoclinic
_space_group_IT_number 14
_space_group_name_Hall '-P 2ybc'
_space_group_name_H-M_alt 'P 1 21/c 1'
_symmetry_space_group_name_Hall '-P 2ybc'
_symmetry_space_group_name_H-M 'P 1 21/c 1'
_atom_sites_solution_hydrogens mixed
_audit_creation_method SHELXL-2013
_cell_angle_alpha 90
_cell_angle_beta 123.94(2)
_cell_angle_gamma 90
_cell_formula_units_Z 4
_cell_length_a 14.035(3)
_cell_length_b 25.654(5)
_cell_length_c 17.380(7)
_cell_measurement_reflns_used 49871
_cell_measurement_temperature 150(2)
_cell_measurement_theta_max 29.19
_cell_measurement_theta_min 1.59
_cell_volume 5192(3)
_computing_cell_refinement 'STOE X-AREA'
_computing_data_collection 'STOE X-AREA'
_computing_data_reduction 'STOE X-RED'
_computing_structure_refinement 'SHELXL-2013 (Sheldrick, 2013)'
_diffrn_ambient_temperature 150(2)
_diffrn_detector_area_resol_mean 6.67
_diffrn_measured_fraction_theta_full 0.999
_diffrn_measured_fraction_theta_max 0.998
_diffrn_measurement_device_type 'STOE IPDS 2'
_diffrn_measurement_method 'rotation method'
_diffrn_radiation_type MoK\a
_diffrn_radiation_wavelength 0.71073
_diffrn_reflns_av_R_equivalents 0.0486
_diffrn_reflns_av_unetI/netI 0.0682
_diffrn_reflns_Laue_measured_fraction_full 0.999
_diffrn_reflns_Laue_measured_fraction_max 0.998
_diffrn_reflns_limit_h_max 16
_diffrn_reflns_limit_h_min -17
_diffrn_reflns_limit_k_max 31
_diffrn_reflns_limit_k_min 0
_diffrn_reflns_limit_l_max 21
_diffrn_reflns_limit_l_min -21
_diffrn_reflns_number 18971
_diffrn_reflns_point_group_measured_fraction_full 0.999
_diffrn_reflns_point_group_measured_fraction_max 0.998
_diffrn_reflns_theta_full 25.242
_diffrn_reflns_theta_max 25.515
_diffrn_reflns_theta_min 1.588
_exptl_absorpt_coefficient_mu 1.521
_exptl_absorpt_correction_T_max 0.8818
_exptl_absorpt_correction_T_min 0.5482
_exptl_absorpt_correction_type integration
_exptl_absorpt_process_details numerical
_exptl_crystal_colour yellow
_exptl_crystal_density_diffrn 1.499
_exptl_crystal_description prism
_exptl_crystal_F_000 2404
_exptl_crystal_size_max 0.674
_exptl_crystal_size_mid 0.327
_exptl_crystal_size_min 0.109
_refine_diff_density_max 1.925
_refine_diff_density_min -3.110
_refine_diff_density_rms 0.138
_refine_ls_extinction_method none
_refine_ls_goodness_of_fit_ref 1.128
_refine_ls_hydrogen_treatment constr
_refine_ls_matrix_type full
_refine_ls_number_parameters 658
_refine_ls_number_reflns 9652
_refine_ls_number_restraints 0
_refine_ls_restrained_S_all 1.128
_refine_ls_R_factor_all 0.0925
_refine_ls_R_factor_gt 0.0728
_refine_ls_shift/su_max 0.000
_refine_ls_shift/su_mean 0.000
_refine_ls_structure_factor_coef Fsqd
_refine_ls_weighting_details
;
 w=1/[\s^2^(Fo^2^)+(0.0691P)^2^+36.4119P]
 where P=(Fo^2^+2Fc^2^)/3
;
_refine_ls_weighting_scheme calc
_refine_ls_wR_factor_gt 0.1863
_refine_ls_wR_factor_ref 0.1929
_reflns_Friedel_coverage 0.000
_reflns_number_gt 7285
_reflns_number_total 9652
_reflns_threshold_expression 'I > 2\s(I)'
_cod_data_source_file ic5014957_si_003.cif
_cod_data_source_block 2
_cod_depositor_comments 'Adding full bibliography for 4341104--4341108.cif.'
_cod_database_code 4341106
_shelx_space_group_comment
;
The symmetry employed for this shelxl refinement is uniquely defined
by the following loop, which should always be used as a source of
symmetry information in preference to the above space-group names.
They are only intended as comments.
;
_shelxl_version_number 2013-2

loop_
_space_group_symop_operation_xyz
'x, y, z'
'-x, y+1/2, -z+1/2'
'-x, -y, -z'
'x, -y-1/2, z-1/2'

loop_
_atom_site_label
_atom_site_type_symbol
_atom_site_fract_x
_atom_site_fract_y
_atom_site_fract_z
_atom_site_U_iso_or_equiv
_atom_site_adp_type
_atom_site_occupancy
_atom_site_site_symmetry_order
_atom_site_calc_flag
_atom_site_refinement_flags_posn
_atom_site_refinement_flags_adp
_atom_site_refinement_flags_occupancy
_atom_site_disorder_assembly
_atom_site_disorder_group
Dy1 Dy 0.26023(3) 0.29354(2) 0.59588(3) 0.03605(14) Uani 1 1 d . . . . .
O19 O -0.2125(15) 0.4101(5) 0.5752(11) 0.134(5) Uani 1 1 d . . . . .
H19 H -0.2234 0.4017 0.5241 0.200 Uiso 1 1 calc R U . . .
O4 O 0.6689(6) 0.3529(3) 0.9162(5) 0.063(2) Uani 1 1 d . . . . .
H4 H 0.6175 0.3715 0.8775 0.094 Uiso 1 1 d R U . . .
O18 O 0.1308(9) 0.5039(4) 0.3054(8) 0.094(3) Uani 1 1 d . . . . .
H18A H 0.0752 0.4854 0.2662 0.140 Uiso 1 1 calc R U . . .
O21A O 0.601(2) 0.0878(9) 0.6822(17) 0.107(7) Uiso 0.5 1 d . . P A 2
O12B O -0.1074(9) 0.2602(5) 0.5799(7) 0.057(3) Uani 0.7 1 d . . P B 1
H12B H -0.0826 0.2427 0.5537 0.086 Uiso 0.7 1 calc R U P B 1
O9 O 0.4353(5) 0.2470(2) 0.6633(4) 0.0401(14) Uani 1 1 d . . . . .
O20A O -0.0831(13) 0.1085(6) 0.5593(10) 0.056(4) Uiso 0.5 1 d . . P C 1
H20D H -0.1231 0.0830 0.5272 0.085 Uiso 0.5 1 calc R U P C 1
O12A O -0.088(3) 0.1883(12) 0.604(2) 0.082(9) Uani 0.3 1 d . . P B 2
H12A H -0.0964 0.1617 0.6278 0.122 Uiso 0.3 1 calc R U P B 2
O15 O 0.1528(5) 0.3410(2) 0.6343(4) 0.0400(14) Uani 1 1 d . . . . .
O6 O -0.0492(6) 0.1946(3) 0.4877(6) 0.061(2) Uani 1 1 d . . . . .
O21B O 0.484(3) 0.0743(13) 0.639(2) 0.147(10) Uiso 0.5 1 d . . P D 1
O17A O 0.7316(16) 0.3930(7) 1.0994(11) 0.059(4) Uiso 0.5 1 d . . P E 1
H17A H 0.7790 0.3814 1.1529 0.088 Uiso 0.5 1 calc R U P E 1
O7 O 0.2377(5) 0.2376(2) 0.4834(4) 0.0433(15) Uani 1 1 d . . . . .
O17B O -0.452(3) 0.0819(12) 0.593(2) 0.145(10) Uiso 0.5 1 d . . P F 2
H17B H -0.4917 0.0547 0.5763 0.218 Uiso 0.5 1 calc R U P F 2
O11 O 0.2582(5) 0.2311(3) 0.6868(5) 0.0447(15) Uani 1 1 d . . . . .
O1 O 0.3835(5) 0.3432(2) 0.5754(4) 0.0389(14) Uani 1 1 d . . . . .
O8 O 0.6441(7) 0.2065(5) 0.6177(6) 0.083(3) Uani 1 1 d . . . . .
H8 H 0.6044 0.2012 0.6394 0.124 Uiso 1 1 calc R U . . .
O20B O -0.1928(16) 0.0450(8) 0.3959(13) 0.083(5) Uiso 0.5 1 d . . P G 2
H20C H -0.1866 0.0125 0.4035 0.125 Uiso 0.5 1 calc R U P G 2
O13 O 0.3854(5) 0.3383(2) 0.7384(4) 0.0434(15) Uani 1 1 d . . . . .
O2 O 0.0897(6) 0.4232(3) 0.3848(5) 0.0531(17) Uani 1 1 d . . . . .
O14 O 0.4677(6) 0.4005(3) 0.8439(5) 0.0530(17) Uani 1 1 d . . . . .
O16 O -0.1158(6) 0.3737(3) 0.2969(5) 0.0587(19) Uani 1 1 d . . . . .
H16 H -0.0471 0.3771 0.3186 0.088 Uiso 1 1 d R U . . .
O5 O 0.0716(5) 0.2577(2) 0.5139(4) 0.0443(15) Uani 1 1 d . . . . .
O3 O 0.1513(5) 0.3510(2) 0.4684(4) 0.0402(14) Uani 1 1 d . . . . .
O10 O 0.5641(7) 0.1836(4) 0.7197(6) 0.075(3) Uani 1 1 d . . . . .
N5B N -0.132(4) 0.061(2) 0.633(4) 0.117(16) Uiso 0.3 1 d . . P F 2
H5BA H -0.1446 0.0478 0.5792 0.141 Uiso 0.3 1 calc R U P F 2
H5BB H -0.1373 0.0353 0.6658 0.141 Uiso 0.3 1 calc R U P F 2
H5BC H -0.0599 0.0753 0.6669 0.141 Uiso 0.3 1 calc R U P F 2
N1 N 0.5933(7) 0.3439(4) 0.7201(6) 0.051(2) Uani 1 1 d . . . . .
N3 N 0.1261(6) 0.2301(3) 0.7464(6) 0.0476(19) Uani 1 1 d . . . . .
N5A N 0.563(2) 0.4637(11) 0.990(2) 0.155(10) Uiso 0.7 1 d . . P E 1
H5AA H 0.5034 0.4615 0.9289 0.185 Uiso 0.7 1 calc R U P E 1
H5AB H 0.5469 0.4888 1.0180 0.185 Uiso 0.7 1 calc R U P E 1
H5AC H 0.5716 0.4325 1.0179 0.185 Uiso 0.7 1 calc R U P E 1
N4 N -0.0559(7) 0.3586(3) 0.4926(6) 0.049(2) Uani 1 1 d . . . . .
N2 N 0.3943(7) 0.2097(3) 0.4580(6) 0.0473(18) Uani 1 1 d . . . . .
C31 C 0.3821(8) 0.3817(4) 0.7696(6) 0.044(2) Uani 1 1 d . . . . .
C45B C -0.145(4) 0.0720(19) 0.490(3) 0.148(16) Uiso 0.5 1 d . . P G 2
H45A H -0.1758 0.1076 0.4798 0.222 Uiso 0.5 1 calc R U P G 2
H45B H -0.0612 0.0734 0.5256 0.222 Uiso 0.5 1 calc R U P G 2
H45C H -0.1685 0.0523 0.5256 0.222 Uiso 0.5 1 calc R U P G 2
C1 C 0.1669(8) 0.3974(4) 0.4547(6) 0.042(2) Uani 1 1 d . . . . .
C27 C 0.3278(9) 0.2001(4) 0.7526(7) 0.049(2) Uani 1 1 d . . . . .
C3 C 0.2845(9) 0.4775(4) 0.5303(8) 0.056(3) Uani 1 1 d . . . . .
H3 H 0.2168 0.4970 0.4901 0.067 Uiso 1 1 calc R U . . .
C15 C 0.1742(9) 0.1089(4) 0.3794(8) 0.056(3) Uani 1 1 d . . . . .
H15 H 0.2040 0.0854 0.3556 0.067 Uiso 1 1 calc R U . . .
C33 C 0.2800(9) 0.4663(4) 0.7380(7) 0.048(2) Uani 1 1 d . . . . .
H33 H 0.3522 0.4812 0.7835 0.058 Uiso 1 1 calc R U . . .
C16 C 0.2318(8) 0.1563(4) 0.4197(6) 0.045(2) Uani 1 1 d . . . . .
C7 C 0.3814(8) 0.3939(4) 0.5808(7) 0.042(2) Uani 1 1 d . . . . .
C39 C -0.1596(8) 0.3412(5) 0.4057(8) 0.060(3) Uani 1 1 d . . . . .
H39A H -0.2187 0.3689 0.3815 0.073 Uiso 1 1 calc R U . . .
H39B H -0.1908 0.3098 0.4175 0.073 Uiso 1 1 calc R U . . .
C35 C 0.0803(9) 0.4779(4) 0.6233(7) 0.053(2) Uani 1 1 d . . . . .
H35 H 0.0150 0.4999 0.5892 0.063 Uiso 1 1 calc R U . . .
C38 C -0.0368(8) 0.4059(4) 0.5231(7) 0.051(2) Uani 1 1 d . . . . .
H38 H -0.0978 0.4302 0.4903 0.061 Uiso 1 1 calc R U . . .
C28 C 0.1989(8) 0.1962(4) 0.8071(7) 0.046(2) Uani 1 1 d . . . . .
H28 H 0.1838 0.1819 0.8496 0.055 Uiso 1 1 calc R U . . .
C40 C -0.1332(8) 0.3287(4) 0.3347(7) 0.053(3) Uani 1 1 d . . . . .
H40A H -0.0633 0.3067 0.3641 0.064 Uiso 1 1 calc R U . . .
H40B H -0.1974 0.3082 0.2839 0.064 Uiso 1 1 calc R U . . .
C23 C 0.5062(11) 0.1504(5) 0.8409(8) 0.064(3) Uani 1 1 d . . . . .
H23 H 0.5773 0.1402 0.8507 0.077 Uiso 1 1 calc R U . . .
C32 C 0.2735(8) 0.4138(4) 0.7196(6) 0.041(2) Uani 1 1 d . . . . .
C4 C 0.3839(10) 0.5037(4) 0.5948(9) 0.066(3) Uani 1 1 d . . . . .
H4A H 0.3842 0.5406 0.5992 0.080 Uiso 1 1 calc R U . . .
C42A C 0.760(3) 0.4540(15) 1.094(3) 0.113(11) Uiso 0.5 1 d . . P E 1
H42C H 0.7559 0.4742 1.1409 0.136 Uiso 0.5 1 calc R U P E 1
H42D H 0.8397 0.4568 1.1104 0.136 Uiso 0.5 1 calc R U P E 1
C10 C 0.6707(9) 0.3061(4) 0.8738(7) 0.053(3) Uani 1 1 d . . . . .
H10A H 0.5964 0.2878 0.8464 0.064 Uiso 1 1 calc R U . . .
H10B H 0.7321 0.2830 0.9213 0.064 Uiso 1 1 calc R U . . .
C25 C 0.3751(10) 0.1452(4) 0.8847(7) 0.059(3) Uani 1 1 d . . . . .
H25 H 0.3544 0.1321 0.9246 0.070 Uiso 1 1 calc R U . . .
C14 C 0.0768(10) 0.0964(4) 0.3741(8) 0.059(3) Uani 1 1 d . . . . .
H14 H 0.0380 0.0646 0.3463 0.071 Uiso 1 1 calc R U . . .
C11 C 0.0339(7) 0.2121(4) 0.4874(6) 0.041(2) Uani 1 1 d . . . . .
C12 C 0.0862(8) 0.1783(4) 0.4502(6) 0.041(2) Uani 1 1 d . . . . .
C41B C -0.219(3) 0.1027(13) 0.610(2) 0.078(9) Uiso 0.5 1 d . . P F 2
H41A H -0.2252 0.1270 0.5635 0.094 Uiso 0.5 1 calc R U P F 2
H41B H -0.1958 0.1229 0.6668 0.094 Uiso 0.5 1 calc R U P F 2
C41A C 0.676(3) 0.4780(16) 0.997(3) 0.119(12) Uiso 0.5 1 d . . P E 1
H41C H 0.6809 0.4608 0.9480 0.142 Uiso 0.5 1 calc R U P E 1
H41D H 0.6862 0.5161 0.9955 0.142 Uiso 0.5 1 calc R U P E 1
C45A C 0.023(3) 0.0913(15) 0.629(3) 0.110(11) Uiso 0.5 1 d . . P C 1
H45F H 0.0614 0.0747 0.6023 0.165 Uiso 0.5 1 calc R U P C 1
H45D H 0.0153 0.0660 0.6674 0.165 Uiso 0.5 1 calc R U P C 1
H45E H 0.0693 0.1210 0.6675 0.165 Uiso 0.5 1 calc R U P C 1
C22 C 0.4360(9) 0.1851(4) 0.7685(7) 0.049(2) Uani 1 1 d . . . . .
C6 C 0.4834(8) 0.4218(4) 0.6475(8) 0.051(2) Uani 1 1 d . . . . .
C8 C 0.5855(8) 0.3941(5) 0.7142(7) 0.057(3) Uani 1 1 d . . . . .
H8A H 0.6518 0.4139 0.7567 0.068 Uiso 1 1 calc R U . . .
C34 C 0.1816(9) 0.4990(4) 0.6909(7) 0.054(3) Uani 1 1 d . . . . .
H34 H 0.1869 0.5348 0.7064 0.065 Uiso 1 1 calc R U . . .
C37 C 0.1669(7) 0.3908(4) 0.6536(6) 0.038(2) Uani 1 1 d . . . . .
C5 C 0.4814(10) 0.4757(4) 0.6519(9) 0.065(3) Uani 1 1 d . . . . .
H5 H 0.5499 0.4937 0.6961 0.078 Uiso 1 1 calc R U . . .
C19 C 0.4979(9) 0.2212(5) 0.4585(7) 0.055(3) Uani 1 1 d . . . . .
H19A H 0.4778 0.2463 0.4083 0.066 Uiso 1 1 calc R U . . .
H19B H 0.5253 0.1888 0.4461 0.066 Uiso 1 1 calc R U . . .
C29 C 0.0271(8) 0.2482(5) 0.7459(7) 0.059(3) Uani 1 1 d . . . . .
H29A H 0.0327 0.2864 0.7558 0.071 Uiso 1 1 calc R U . . .
H29B H 0.0276 0.2316 0.7975 0.071 Uiso 1 1 calc R U . . .
C13 C 0.0344(9) 0.1308(4) 0.4102(7) 0.053(3) Uani 1 1 d . . . . .
H13 H -0.0330 0.1214 0.4072 0.063 Uiso 1 1 calc R U . . .
C9 C 0.6919(8) 0.3171(5) 0.7983(8) 0.056(3) Uani 1 1 d . . . . .
H9A H 0.7615 0.3389 0.8239 0.067 Uiso 1 1 calc R U . . .
H9B H 0.7053 0.2838 0.7768 0.067 Uiso 1 1 calc R U . . .
C42B C -0.362(4) 0.0702(17) 0.564(3) 0.122(12) Uiso 0.5 1 d . . P F 2
H42A H -0.4062 0.0753 0.4956 0.146 Uiso 0.5 1 calc R U P F 2
H42B H -0.3448 0.0325 0.5742 0.146 Uiso 0.5 1 calc R U P F 2
C24 C 0.4769(12) 0.1302(5) 0.8986(9) 0.070(3) Uani 1 1 d . . . . .
H24 H 0.5263 0.1065 0.9467 0.084 Uiso 1 1 calc R U . . .
C36 C 0.0688(8) 0.4245(4) 0.6022(7) 0.046(2) Uani 1 1 d . . . . .
C17 C 0.1855(7) 0.1925(3) 0.4524(6) 0.0374(19) Uani 1 1 d . . . . .
C20 C 0.5920(10) 0.2436(5) 0.5493(8) 0.067(3) Uani 1 1 d . . . . .
H20A H 0.6502 0.2598 0.5417 0.081 Uiso 1 1 calc R U . . .
H20B H 0.5599 0.2711 0.5684 0.081 Uiso 1 1 calc R U . . .
C26 C 0.3002(9) 0.1796(4) 0.8130(7) 0.049(2) Uani 1 1 d . . . . .
C43 C 0.2296(15) 0.4910(7) 0.3057(13) 0.106(5) Uani 1 1 d . . . . .
H43A H 0.2311 0.5123 0.2595 0.159 Uiso 1 1 calc R U . . .
H43B H 0.2268 0.4540 0.2904 0.159 Uiso 1 1 calc R U . . .
H43C H 0.2990 0.4978 0.3673 0.159 Uiso 1 1 calc R U . . .
C18 C 0.3348(8) 0.1668(4) 0.4254(7) 0.050(2) Uani 1 1 d . . . . .
H18 H 0.3624 0.1407 0.4038 0.059 Uiso 1 1 calc R U . . .
C2 C 0.2800(8) 0.4237(4) 0.5222(7) 0.044(2) Uani 1 1 d . . . . .
C44 C -0.2006(17) 0.3673(6) 0.6227(14) 0.123(7) Uani 1 1 d . . . . .
H44A H -0.2195 0.3366 0.5830 0.185 Uiso 1 1 calc R U . . .
H44B H -0.2524 0.3690 0.6437 0.185 Uiso 1 1 calc R U . . .
H44C H -0.1211 0.3646 0.6766 0.185 Uiso 1 1 calc R U . . .
C30 C -0.0836(10) 0.2355(5) 0.6558(9) 0.073(4) Uani 1 1 d . . . . .
H30A H -0.0839 0.1976 0.6448 0.088 Uiso 0.7 1 calc R U P B 1
H30B H -0.1471 0.2424 0.6637 0.088 Uiso 0.7 1 calc R U P B 1
H30C H -0.1438 0.2319 0.6685 0.088 Uiso 0.3 1 calc R U P B 2
H30D H -0.1046 0.2659 0.6142 0.088 Uiso 0.3 1 calc R U P B 2
C21 C 0.4796(9) 0.2065(4) 0.7130(7) 0.051(2) Uani 1 1 d . . . . .

loop_
_atom_site_aniso_label
_atom_site_aniso_U_11
_atom_site_aniso_U_22
_atom_site_aniso_U_33
_atom_site_aniso_U_23
_atom_site_aniso_U_13
_atom_site_aniso_U_12
Dy1 0.0333(2) 0.0344(2) 0.0383(2) -0.0006(2) 0.01859(17) -0.00038(19)
O19 0.159(13) 0.104(9) 0.143(12) 0.006(8) 0.087(12) 0.000(9)
O4 0.044(4) 0.075(5) 0.051(4) -0.012(4) 0.015(3) 0.003(4)
O18 0.085(7) 0.081(7) 0.106(8) 0.022(6) 0.048(6) 0.003(5)
O12B 0.050(6) 0.081(8) 0.042(6) -0.007(5) 0.026(5) 0.004(5)
O9 0.030(3) 0.042(3) 0.046(3) -0.001(3) 0.019(3) 0.003(3)
O12A 0.09(2) 0.08(2) 0.08(2) -0.010(16) 0.056(18) -0.046(18)
O15 0.039(3) 0.034(3) 0.044(3) -0.007(3) 0.022(3) -0.001(3)
O6 0.050(4) 0.055(4) 0.086(6) -0.013(4) 0.044(4) -0.012(3)
O7 0.044(4) 0.042(4) 0.044(4) -0.009(3) 0.025(3) -0.004(3)
O11 0.033(3) 0.049(4) 0.052(4) 0.007(3) 0.024(3) -0.001(3)
O1 0.040(3) 0.036(3) 0.044(3) 0.000(3) 0.025(3) -0.004(3)
O8 0.048(4) 0.144(9) 0.061(5) 0.019(6) 0.033(4) 0.007(5)
O13 0.039(3) 0.042(4) 0.044(4) -0.003(3) 0.021(3) 0.005(3)
O2 0.052(4) 0.041(4) 0.051(4) 0.009(3) 0.019(3) 0.004(3)
O14 0.045(4) 0.053(4) 0.048(4) -0.005(3) 0.018(3) -0.004(3)
O16 0.043(4) 0.056(4) 0.056(4) 0.006(4) 0.015(3) 0.001(3)
O5 0.044(3) 0.041(4) 0.047(4) -0.003(3) 0.025(3) -0.001(3)
O3 0.032(3) 0.036(3) 0.038(3) 0.008(3) 0.011(3) 0.004(3)
O10 0.070(5) 0.088(6) 0.091(6) 0.043(5) 0.060(5) 0.042(5)
N1 0.047(5) 0.057(5) 0.052(5) 0.001(4) 0.029(4) -0.002(4)
N3 0.034(4) 0.056(5) 0.050(5) -0.009(4) 0.022(4) -0.006(4)
N4 0.041(4) 0.053(5) 0.052(5) -0.001(4) 0.024(4) 0.005(4)
N2 0.042(4) 0.054(5) 0.048(4) -0.001(4) 0.026(4) -0.002(4)
C31 0.041(5) 0.050(6) 0.039(5) -0.003(4) 0.020(4) -0.009(4)
C1 0.044(5) 0.040(5) 0.040(5) 0.005(4) 0.022(4) 0.009(4)
C27 0.070(7) 0.029(5) 0.048(5) 0.000(4) 0.032(5) 0.002(4)
C3 0.052(6) 0.042(5) 0.075(7) 0.004(5) 0.036(6) 0.007(5)
C15 0.060(7) 0.040(5) 0.063(7) -0.009(5) 0.031(5) 0.004(5)
C33 0.051(6) 0.045(5) 0.043(5) -0.005(4) 0.023(5) -0.004(4)
C16 0.044(5) 0.045(5) 0.043(5) -0.002(4) 0.024(4) 0.003(4)
C7 0.041(5) 0.039(5) 0.046(5) 0.000(4) 0.023(4) -0.005(4)
C39 0.035(5) 0.072(7) 0.055(6) -0.006(6) 0.013(5) -0.004(5)
C35 0.055(6) 0.048(6) 0.055(6) 0.004(5) 0.030(5) 0.013(5)
C38 0.042(5) 0.057(6) 0.047(6) 0.006(5) 0.021(5) 0.009(5)
C28 0.050(5) 0.053(6) 0.049(5) -0.010(5) 0.036(5) -0.016(5)
C40 0.035(5) 0.047(6) 0.058(6) -0.007(5) 0.013(5) -0.002(4)
C23 0.077(8) 0.061(7) 0.070(7) 0.019(6) 0.050(7) 0.025(6)
C32 0.040(5) 0.043(5) 0.039(5) 0.004(4) 0.021(4) 0.004(4)
C4 0.070(8) 0.040(6) 0.094(9) -0.015(6) 0.048(7) -0.018(5)
C10 0.043(5) 0.061(7) 0.047(6) -0.001(5) 0.019(5) 0.008(5)
C25 0.076(8) 0.061(7) 0.047(6) 0.010(5) 0.039(6) 0.010(6)
C14 0.059(7) 0.047(6) 0.067(7) -0.013(5) 0.032(6) -0.010(5)
C11 0.030(4) 0.046(5) 0.038(5) 0.001(4) 0.013(4) 0.004(4)
C12 0.035(5) 0.041(5) 0.041(5) 0.000(4) 0.018(4) 0.002(4)
C22 0.053(6) 0.046(5) 0.051(6) 0.006(5) 0.032(5) 0.008(5)
C6 0.044(5) 0.046(6) 0.065(7) -0.010(5) 0.031(5) -0.012(4)
C8 0.033(5) 0.081(8) 0.054(6) -0.011(6) 0.022(5) -0.013(5)
C34 0.056(6) 0.038(5) 0.057(6) -0.005(5) 0.025(5) 0.002(4)
C37 0.030(4) 0.046(5) 0.036(5) -0.002(4) 0.017(4) 0.004(4)
C5 0.061(7) 0.053(6) 0.078(8) -0.014(6) 0.037(6) -0.019(6)
C19 0.044(5) 0.070(7) 0.052(6) -0.004(5) 0.027(5) -0.004(5)
C29 0.040(5) 0.095(9) 0.051(6) -0.007(6) 0.031(5) -0.007(5)
C13 0.046(5) 0.044(6) 0.057(6) -0.009(5) 0.022(5) -0.004(4)
C9 0.027(5) 0.074(7) 0.061(6) -0.003(6) 0.021(5) 0.002(5)
C24 0.094(9) 0.066(8) 0.068(7) 0.028(6) 0.057(7) 0.029(7)
C36 0.045(5) 0.046(5) 0.042(5) 0.006(4) 0.021(4) 0.012(4)
C17 0.035(4) 0.036(5) 0.035(5) -0.002(4) 0.016(4) 0.000(4)
C20 0.049(6) 0.090(9) 0.067(7) -0.012(7) 0.035(6) -0.020(6)
C26 0.059(6) 0.046(5) 0.047(5) 0.005(4) 0.033(5) 0.003(5)
C43 0.100(12) 0.119(14) 0.120(14) -0.006(11) 0.074(11) -0.009(10)
C18 0.049(6) 0.051(6) 0.047(6) -0.002(5) 0.026(5) 0.006(5)
C2 0.042(5) 0.037(5) 0.050(5) -0.006(4) 0.023(4) -0.004(4)
C44 0.119(14) 0.071(10) 0.153(18) 0.038(11) 0.060(13) -0.003(9)
C30 0.058(7) 0.080(9) 0.060(7) -0.016(7) 0.019(6) -0.013(6)
C21 0.052(6) 0.049(5) 0.054(6) 0.017(5) 0.031(5) 0.021(5)

loop_
_atom_type_symbol
_atom_type_description
_atom_type_scat_dispersion_real
_atom_type_scat_dispersion_imag
_atom_type_scat_source
C C 0.0033 0.0016 'International Tables Vol C Tables 4.2.6.8 and 6.1.1.4'
H H 0.0000 0.0000 'International Tables Vol C Tables 4.2.6.8 and 6.1.1.4'
Dy Dy -0.1892 4.4098 'International Tables Vol C Tables 4.2.6.8 and 6.1.1.4'
N N 0.0061 0.0033 'International Tables Vol C Tables 4.2.6.8 and 6.1.1.4'
O O 0.0106 0.0060 'International Tables Vol C Tables 4.2.6.8 and 6.1.1.4'

loop_
_geom_angle_atom_site_label_1
_geom_angle_atom_site_label_2
_geom_angle_atom_site_label_3
_geom_angle
_geom_angle_site_symmetry_1
O11 Dy1 O7 95.9(2) .
O11 Dy1 O15 84.6(2) .
O7 Dy1 O15 140.6(2) .
O11 Dy1 O1 142.5(2) .
O7 Dy1 O1 88.4(2) .
O15 Dy1 O1 114.6(2) .
O11 Dy1 O9 73.2(2) .
O7 Dy1 O9 73.7(2) .
O15 Dy1 O9 141.9(2) .
O1 Dy1 O9 72.4(2) .
O11 Dy1 O3 147.0(2) .
O7 Dy1 O3 83.3(2) .
O15 Dy1 O3 76.0(2) .
O1 Dy1 O3 70.4(2) .
O9 Dy1 O3 136.4(2) .
O11 Dy1 O5 72.6(2) .
O7 Dy1 O5 70.8(2) .
O15 Dy1 O5 71.9(2) .
O1 Dy1 O5 142.3(2) .
O9 Dy1 O5 126.9(2) .
O3 Dy1 O5 76.1(2) .
O11 Dy1 O13 84.5(2) .
O7 Dy1 O13 148.8(2) .
O15 Dy1 O13 70.5(2) .
O1 Dy1 O13 73.5(2) .
O9 Dy1 O13 76.7(2) .
O3 Dy1 O13 112.8(2) .
O5 Dy1 O13 137.4(2) .
C21 O9 Dy1 136.7(6) .
C37 O15 Dy1 124.0(5) .
C17 O7 Dy1 132.8(6) .
O21A O17B C42B 112(3) 1_455
C27 O11 Dy1 139.6(6) .
C7 O1 Dy1 119.0(6) .
C31 O13 Dy1 134.0(6) .
C11 O5 Dy1 132.6(6) .
C1 O3 Dy1 132.5(6) .
C8 N1 C9 122.5(9) .
C28 N3 C29 122.0(9) .
C38 N4 C39 124.7(9) .
C18 N2 C19 124.1(9) .
O13 C31 O14 122.4(9) .
O13 C31 C32 120.4(8) .
O14 C31 C32 117.2(9) .
O3 C1 O2 121.9(9) .
O3 C1 C2 119.7(8) .
O2 C1 C2 118.4(8) .
O11 C27 C26 120.4(10) .
O11 C27 C22 122.3(9) .
C26 C27 C22 117.3(9) .
C4 C3 C2 122.5(10) .
C14 C15 C16 120.9(10) .
C32 C33 C34 121.8(9) .
C15 C16 C18 118.6(9) .
C15 C16 C17 119.9(9) .
C18 C16 C17 121.5(9) .
O1 C7 C2 122.5(8) .
O1 C7 C6 120.2(9) .
C2 C7 C6 117.2(8) .
N4 C39 C40 110.6(8) .
C34 C35 C36 121.9(10) .
N4 C38 C36 125.1(9) .
N3 C28 C26 123.6(9) .
O16 C40 C39 113.0(9) .
C24 C23 C22 123.1(11) .
C33 C32 C37 120.1(9) .
C33 C32 C31 119.0(9) .
C37 C32 C31 120.9(8) .
C5 C4 C3 118.8(10) .
C41A C42A O17A 112(3) .
O4 C10 C9 111.2(9) .
C24 C25 C26 121.7(10) .
C15 C14 C13 119.1(10) .
O6 C11 O5 122.2(9) .
O6 C11 C12 118.5(8) .
O5 C11 C12 119.2(8) .
C13 C12 C17 117.9(9) .
C13 C12 C11 118.6(9) .
C17 C12 C11 123.5(8) .
N5B C41B C42B 108(3) .
C42A C41A N5A 96(3) .
C23 C22 C27 118.7(10) .
C23 C22 C21 118.2(9) .
C27 C22 C21 123.0(9) .
C5 C6 C8 119.5(10) .
C5 C6 C7 120.1(10) .
C8 C6 C7 120.3(9) .
N1 C8 C6 124.1(10) .
C35 C34 C33 118.6(9) .
O15 C37 C32 123.9(8) .
O15 C37 C36 118.2(8) .
C32 C37 C36 117.8(8) .
C4 C5 C6 121.9(11) .
N2 C19 C20 111.7(9) .
N3 C29 C30 111.4(10) .
C12 C13 C14 123.1(10) .
N1 C9 C10 110.4(8) .
O17B C42B C41B 127(3) .
C25 C24 C23 118.3(11) .
C35 C36 C38 118.9(9) .
C35 C36 C37 119.6(9) .
C38 C36 C37 121.1(9) .
O7 C17 C12 123.4(8) .
O7 C17 C16 117.7(8) .
C12 C17 C16 118.9(8) .
O8 C20 C19 112.2(11) .
C25 C26 C27 120.9(10) .
C25 C26 C28 118.2(9) .
C27 C26 C28 120.7(9) .
N2 C18 C16 124.9(9) .
C3 C2 C7 119.5(9) .
C3 C2 C1 119.7(9) .
C7 C2 C1 120.8(8) .
O12B C30 C29 118.2(12) .
O12A C30 C29 118.5(17) .
O10 C21 O9 121.3(9) .
O10 C21 C22 117.8(9) .
O9 C21 C22 120.8(8) .

loop_
_geom_bond_atom_site_label_1
_geom_bond_atom_site_label_2
_geom_bond_distance
_geom_bond_site_symmetry_2
Dy1 O11 2.261(6) .
Dy1 O7 2.301(6) .
Dy1 O15 2.308(6) .
Dy1 O1 2.330(6) .
Dy1 O9 2.371(6) .
Dy1 O3 2.373(6) .
Dy1 O5 2.381(6) .
Dy1 O13 2.383(6) .
O19 C44 1.328(18) .
O4 C10 1.416(12) .
O18 C43 1.424(17) .
O12B C30 1.328(16) .
O9 C21 1.270(11) .
O20A C45A 1.37(4) .
O12A C30 1.49(3) .
O15 C37 1.307(11) .
O6 C11 1.252(11) .
O17A C42A 1.63(4) .
O7 C17 1.313(10) .
O17B O21A 1.30(3) 1_455
O17B C42B 1.64(5) .
O11 C27 1.284(12) .
O1 C7 1.305(11) .
O8 C20 1.371(15) .
O20B C45B 1.55(5) .
O13 C31 1.253(11) .
O2 C1 1.273(11) .
O14 C31 1.269(11) .
O16 C40 1.416(13) .
O5 C11 1.262(11) .
O3 C1 1.258(11) .
O10 C21 1.269(12) .
N5B C41B 1.50(5) .
N1 C8 1.293(14) .
N1 C9 1.461(13) .
N3 C28 1.305(13) .
N3 C29 1.461(12) .
N5A C41A 1.57(4) .
N4 C38 1.291(13) .
N4 C39 1.464(13) .
N2 C18 1.303(13) .
N2 C19 1.479(12) .
C31 C32 1.508(13) .
C1 C2 1.508(13) .
C27 C26 1.408(14) .
C27 C22 1.435(15) .
C3 C4 1.381(15) .
C3 C2 1.384(13) .
C15 C14 1.357(15) .
C15 C16 1.410(14) .
C33 C32 1.377(13) .
C33 C34 1.419(14) .
C16 C18 1.419(14) .
C16 C17 1.420(13) .
C7 C2 1.425(13) .
C7 C6 1.433(13) .
C39 C40 1.509(16) .
C35 C34 1.352(14) .
C35 C36 1.404(14) .
C38 C36 1.429(14) .
C28 C26 1.432(14) .
C23 C24 1.379(16) .
C23 C22 1.402(15) .
C32 C37 1.408(12) .
C4 C5 1.363(17) .
C42A C41A 1.56(5) .
C10 C9 1.524(15) .
C25 C24 1.365(16) .
C25 C26 1.405(14) .
C14 C13 1.393(15) .
C11 C12 1.495(13) .
C12 C13 1.389(13) .
C12 C17 1.420(13) .
C41B C42B 1.88(5) .
C22 C21 1.506(14) .
C6 C5 1.388(15) .
C6 C8 1.430(15) .
C37 C36 1.438(12) .
C19 C20 1.495(15) .
C29 C30 1.501(15) .

loop_
_geom_torsion_atom_site_label_1
_geom_torsion_atom_site_label_2
_geom_torsion_atom_site_label_3
_geom_torsion_atom_site_label_4
_geom_torsion
_geom_torsion_site_symmetry_1
Dy1 O13 C31 O14 -169.9(6) .
Dy1 O13 C31 C32 10.8(14) .
Dy1 O3 C1 O2 -171.2(6) .
Dy1 O3 C1 C2 8.9(13) .
Dy1 O11 C27 C26 157.4(8) .
Dy1 O11 C27 C22 -22.0(15) .
C14 C15 C16 C18 178.5(10) .
C14 C15 C16 C17 -2.3(16) .
Dy1 O1 C7 C2 -58.2(11) .
Dy1 O1 C7 C6 121.6(8) .
C38 N4 C39 C40 108.7(12) .
C39 N4 C38 C36 -172.8(10) .
C29 N3 C28 C26 -176.5(9) .
N4 C39 C40 O16 -74.1(11) .
C34 C33 C32 C37 -1.1(15) .
C34 C33 C32 C31 177.7(9) .
O13 C31 C32 C33 -161.1(9) .
O14 C31 C32 C33 19.6(13) .
O13 C31 C32 C37 17.7(14) .
O14 C31 C32 C37 -161.6(9) .
C2 C3 C4 C5 0.7(19) .
C16 C15 C14 C13 -0.7(17) .
Dy1 O5 C11 O6 143.7(7) .
Dy1 O5 C11 C12 -39.3(12) .
O6 C11 C12 C13 5.4(13) .
O5 C11 C12 C13 -171.7(9) .
O6 C11 C12 C17 -175.4(9) .
O5 C11 C12 C17 7.5(13) .
O17A C42A C41A N5A 55(3) .
C24 C23 C22 C27 -0.8(19) .
C24 C23 C22 C21 177.2(12) .
O11 C27 C22 C23 -179.0(10) .
C26 C27 C22 C23 1.6(15) .
O11 C27 C22 C21 3.1(16) .
C26 C27 C22 C21 -176.3(10) .
O1 C7 C6 C5 178.8(10) .
C2 C7 C6 C5 -1.3(15) .
O1 C7 C6 C8 -5.5(15) .
C2 C7 C6 C8 174.3(10) .
C9 N1 C8 C6 -169.2(10) .
C5 C6 C8 N1 174.7(11) .
C7 C6 C8 N1 -0.9(17) .
C36 C35 C34 C33 3.3(17) .
C32 C33 C34 C35 -2.9(16) .
Dy1 O15 C37 C32 -51.9(11) .
Dy1 O15 C37 C36 125.8(7) .
C33 C32 C37 O15 -177.7(9) .
C31 C32 C37 O15 3.5(14) .
C33 C32 C37 C36 4.6(14) .
C31 C32 C37 C36 -174.2(8) .
C3 C4 C5 C6 -0.4(19) .
C8 C6 C5 C4 -174.9(11) .
C7 C6 C5 C4 0.8(18) .
C18 N2 C19 C20 -135.6(11) .
C28 N3 C29 C30 -119.8(11) .
C17 C12 C13 C14 1.3(15) .
C11 C12 C13 C14 -179.5(10) .
C15 C14 C13 C12 1.2(17) .
C8 N1 C9 C10 91.2(12) .
O4 C10 C9 N1 -68.3(11) .
O21A O17B C42B C41B -42(5) 1_455
N5B C41B C42B O17B 134(4) .
C26 C25 C24 C23 1(2) .
C22 C23 C24 C25 -1(2) .
C34 C35 C36 C38 -172.6(10) .
C34 C35 C36 C37 0.2(16) .
N4 C38 C36 C35 175.2(10) .
N4 C38 C36 C37 2.5(16) .
O15 C37 C36 C35 177.9(9) .
C32 C37 C36 C35 -4.2(14) .
O15 C37 C36 C38 -9.4(14) .
C32 C37 C36 C38 168.5(9) .
Dy1 O7 C17 C12 31.2(12) .
Dy1 O7 C17 C16 -148.7(7) .
C13 C12 C17 O7 175.9(9) .
C11 C12 C17 O7 -3.3(14) .
C13 C12 C17 C16 -4.2(13) .
C11 C12 C17 C16 176.6(8) .
C15 C16 C17 O7 -175.3(9) .
C18 C16 C17 O7 3.9(14) .
C15 C16 C17 C12 4.8(14) .
C18 C16 C17 C12 -176.1(9) .
N2 C19 C20 O8 74.7(12) .
C24 C25 C26 C27 -0.1(18) .
C24 C25 C26 C28 -175.8(11) .
O11 C27 C26 C25 179.4(10) .
C22 C27 C26 C25 -1.1(15) .
O11 C27 C26 C28 -5.1(15) .
C22 C27 C26 C28 174.4(9) .
N3 C28 C26 C25 176.5(10) .
N3 C28 C26 C27 0.8(16) .
C19 N2 C18 C16 -176.4(10) .
C15 C16 C18 N2 177.6(10) .
C17 C16 C18 N2 -1.6(16) .
C4 C3 C2 C7 -1.3(17) .
C4 C3 C2 C1 176.0(10) .
O1 C7 C2 C3 -178.6(9) .
C6 C7 C2 C3 1.6(15) .
O1 C7 C2 C1 4.2(15) .
C6 C7 C2 C1 -175.6(9) .
O3 C1 C2 C3 -154.6(10) .
O2 C1 C2 C3 25.5(14) .
O3 C1 C2 C7 22.6(14) .
O2 C1 C2 C7 -157.3(9) .
N3 C29 C30 O12B -68.3(16) .
N3 C29 C30 O12A 30(2) .
Dy1 O9 C21 O10 162.1(8) .
Dy1 O9 C21 C22 -20.0(16) .
C23 C22 C21 O10 15.8(16) .
C27 C22 C21 O10 -166.4(10) .
C23 C22 C21 O9 -162.2(10) .
C27 C22 C21 O9 15.6(16) .
